data_4508007
loop_
_publ_author_name
'Bhattacharya, Suman'
'Saraswatula, Viswanadha G.'
'Saha, Binoy K.'

_publ_section_title
;
 Thermal Expansion in Alkane Diacids---Another Property Showing
 Alternation in an Odd--Even Series
;
_journal_issue 8
_journal_name_full 'Crystal Growth &amp; Design'
_journal_page_first 3651
_journal_paper_doi 10.1021/cg400668w
_journal_volume 13
_journal_year 2013
_chemical_formula_moiety 'C5 H8 O4'
_chemical_formula_sum 'C5 H8 O4'
_chemical_formula_weight 132.11
_chemical_name_common C5-220-beta-polymorph
_chemical_name_systematic '1,5-Pentanedioic acid'
_space_group_crystal_system monoclinic
_space_group_IT_number 15
_space_group_name_Hall '-C 2yc'
_space_group_name_H-M_alt 'C 1 2/c 1'
_symmetry_space_group_name_Hall '-C 2yc'
_symmetry_space_group_name_H-M 'C 1 2/c 1'
_atom_sites_solution_hydrogens geom
_atom_sites_solution_primary direct
_atom_sites_solution_secondary difmap
_audit_creation_date 2012-11-19
_audit_creation_method
;
  Olex2 1.2
  (compiled 2012.05.09 svn.r2324, GUI svn.r4230)
;
_cell_angle_alpha 90.00
_cell_angle_beta 97.468(14)
_cell_angle_gamma 90.00
_cell_formula_units_Z 4
_cell_length_a 12.915(2)
_cell_length_b 4.7781(12)
_cell_length_c 9.7968(18)
_cell_measurement_reflns_used 485
_cell_measurement_temperature 220(2)
_cell_measurement_theta_max 28.6923
_cell_measurement_theta_min 4.0214
_cell_volume 599.4(2)
_computing_cell_refinement
;
CrysAlisPro, Agilent Technologies,
Version 1.171.36.20 (release 27-06-2012 CrysAlis171 .NET)
(compiled Jul 11 2012,15:38:31)
;
_computing_data_collection
;
CrysAlisPro, Agilent Technologies,
Version 1.171.36.20 (release 27-06-2012 CrysAlis171 .NET)
(compiled Jul 11 2012,15:38:31)
;
_computing_data_reduction
;
CrysAlisPro, Agilent Technologies,
Version 1.171.36.20 (release 27-06-2012 CrysAlis171 .NET)
(compiled Jul 11 2012,15:38:31)
;
_computing_molecular_graphics
;
O. V. Dolomanov, L. J. Bourhis, R. J. Gildea, J. A. K. Howard and H. Puschmann,
OLEX2: a complete structure solution, refinement and analysis program.
J. Appl. Cryst. (2009). 42, 339-341.
;
_computing_publication_material
;
O. V. Dolomanov, L. J. Bourhis, R. J. Gildea, J. A. K. Howard and H. Puschmann,
OLEX2: a complete structure solution, refinement and analysis program.
J. Appl. Cryst. (2009). 42, 339-341.
;
_computing_structure_refinement
;
SHELXL, G.M. Sheldrick, Acta Cryst.
(2008). A64, 112-122
;
_computing_structure_solution
;
SHELXS, G.M. Sheldrick, Acta Cryst.
(2008). A64, 112-122
;
_diffrn_ambient_temperature 220(2)
_diffrn_detector_area_resol_mean 15.9821
_diffrn_measured_fraction_theta_full 0.994
_diffrn_measured_fraction_theta_max 0.994
_diffrn_measurement_details
;
  1 omega  -88.00  -50.00   1.0000    5.0000
omega____ theta____ kappa____ phi______ frames
    -      -17.3397  178.0000 -120.0000 38

  2 omega  -77.00  -35.00   1.0000    5.0000
omega____ theta____ kappa____ phi______ frames
    -      -17.3397  133.0000  160.0000 42

  3 omega  -87.00   24.00   1.0000    5.0000
omega____ theta____ kappa____ phi______ frames
    -      -17.3397    0.0000  -90.0000 111

  4 omega  -11.00   66.00   1.0000    5.0000
omega____ theta____ kappa____ phi______ frames
    -       19.0585   77.0000 -180.0000 77
;
_diffrn_measurement_device_type 'Xcalibur, Eos'
_diffrn_measurement_method '\w scans'
_diffrn_orient_matrix_UB_11 -0.0329636000
_diffrn_orient_matrix_UB_12 0.1167532000
_diffrn_orient_matrix_UB_13 0.0063777000
_diffrn_orient_matrix_UB_21 0.0444691000
_diffrn_orient_matrix_UB_22 0.0862247000
_diffrn_orient_matrix_UB_23 0.0173404000
_diffrn_orient_matrix_UB_31 0.0003785000
_diffrn_orient_matrix_UB_32 0.0316983000
_diffrn_orient_matrix_UB_33 -0.0706544000
_diffrn_radiation_monochromator graphite
_diffrn_radiation_type 'Mo K\a'
_diffrn_radiation_wavelength 0.7107
_diffrn_reflns_av_R_equivalents 0.0000
_diffrn_reflns_av_unetI/netI 0.0108
_diffrn_reflns_limit_h_max 15
_diffrn_reflns_limit_h_min -14
_diffrn_reflns_limit_k_max 5
_diffrn_reflns_limit_k_min -5
_diffrn_reflns_limit_l_max 11
_diffrn_reflns_limit_l_min -11
_diffrn_reflns_number 900
_diffrn_reflns_theta_full 24.99
_diffrn_reflns_theta_max 24.99
_diffrn_reflns_theta_min 4.55
_diffrn_source 'Enhance (Mo) X-ray Source'
_exptl_absorpt_coefficient_mu 0.128
_exptl_absorpt_correction_T_max 1.00000
_exptl_absorpt_correction_T_min 0.94162
_exptl_absorpt_correction_type multi-scan
_exptl_absorpt_process_details
;
CrysAlisPro, Agilent Technologies,
Version 1.171.36.20 (release 27-06-2012 CrysAlis171 .NET)
(compiled Jul 11 2012,15:38:31)
Empirical absorption correction using spherical harmonics,
 implemented in SCALE3 ABSPACK scaling algorithm.
;
_exptl_crystal_colour colourless
_exptl_crystal_density_diffrn 1.464
_exptl_crystal_density_method 'not measured'
_exptl_crystal_description plate
_exptl_crystal_F_000 280
_exptl_crystal_size_max 0.42
_exptl_crystal_size_mid 0.40
_exptl_crystal_size_min 0.16
_refine_diff_density_max 0.219
_refine_diff_density_min -0.209
_refine_diff_density_rms 0.059
_refine_ls_extinction_method none
_refine_ls_goodness_of_fit_ref 1.118
_refine_ls_hydrogen_treatment mixed
_refine_ls_matrix_type full
_refine_ls_number_parameters 46
_refine_ls_number_reflns 900
_refine_ls_number_restraints 0
_refine_ls_restrained_S_all 1.118
_refine_ls_R_factor_all 0.0765
_refine_ls_R_factor_gt 0.0715
_refine_ls_shift/su_max 0.001
_refine_ls_shift/su_mean 0.000
_refine_ls_structure_factor_coef Fsqd
_refine_ls_weighting_details 'calc w=1/[\s^2^(Fo^2^)+(0.1376P)^2^+0.3389P] where P=(Fo^2^+2Fc^2^)/3'
_refine_ls_weighting_scheme calc
_refine_ls_wR_factor_gt 0.1910
_refine_ls_wR_factor_ref 0.1963
_reflns_number_gt 790
_reflns_number_total 900
_reflns_threshold_expression >2sigma(I)
_cod_data_source_file cg400668w_si_002.cif
_cod_data_source_block C5-220
_cod_database_code 4508007

loop_
_space_group_symop_id
_space_group_symop_operation_xyz
1 'x, y, z'
2 '-x, y, -z+1/2'
3 'x+1/2, y+1/2, z'
4 '-x+1/2, y+1/2, -z+1/2'
5 '-x, -y, -z'
6 'x, -y, z-1/2'
7 '-x+1/2, -y+1/2, -z'
8 'x+1/2, -y+1/2, z-1/2'

loop_
_atom_site_label
_atom_site_type_symbol
_atom_site_fract_x
_atom_site_fract_y
_atom_site_fract_z
_atom_site_U_iso_or_equiv
_atom_site_adp_type
_atom_site_occupancy
_atom_site_symmetry_multiplicity
_atom_site_calc_flag
_atom_site_refinement_flags
O2 O 0.25735(11) 0.5452(3) 0.38780(16) 0.0339(6) Uani 1 1 d .
O1 O 0.36666(12) 0.1932(3) 0.44893(16) 0.0355(6) Uani 1 1 d .
C2 C 0.41936(16) 0.5568(5) 0.3054(2) 0.0323(7) Uani 1 1 d .
H2A H 0.4557 0.6995 0.3635 0.039 Uiso 1 1 calc R
H2B H 0.3792 0.6513 0.2283 0.039 Uiso 1 1 calc R
C1 C 0.34533(15) 0.4113(4) 0.3856(2) 0.0246(6) Uani 1 1 d .
C3 C 0.5000 0.3739(7) 0.2500 0.0303(7) Uani 1 2 d S
H3A H 0.5337 0.2549 0.3228 0.036 Uiso 0.50 1 calc PR
H3B H 0.4663 0.2549 0.1772 0.036 Uiso 0.50 1 calc PR
H2 H 0.215(3) 0.465(8) 0.450(4) 0.083(11) Uiso 1 1 d .

loop_
_atom_site_aniso_label
_atom_site_aniso_U_11
_atom_site_aniso_U_22
_atom_site_aniso_U_33
_atom_site_aniso_U_23
_atom_site_aniso_U_13
_atom_site_aniso_U_12
O2 0.0263(9) 0.0373(10) 0.0419(9) 0.0049(7) 0.0191(7) 0.0056(7)
O1 0.0304(10) 0.0373(10) 0.0427(10) 0.0092(7) 0.0192(7) 0.0048(7)
C2 0.0303(13) 0.0319(13) 0.0384(12) 0.0049(10) 0.0180(10) 0.0039(9)
C1 0.0229(11) 0.0278(11) 0.0244(10) -0.0045(9) 0.0075(8) 0.0004(8)
C3 0.0281(16) 0.0312(15) 0.0354(15) 0.000 0.0179(12) 0.000

loop_
_atom_type_symbol
_atom_type_description
_atom_type_scat_dispersion_real
_atom_type_scat_dispersion_imag
_atom_type_scat_source
C C 0.0033 0.0016 'International Tables Vol C Tables 4.2.6.8 and 6.1.1.4'
H H 0.0000 0.0000 'International Tables Vol C Tables 4.2.6.8 and 6.1.1.4'
O O 0.0106 0.0060 'International Tables Vol C Tables 4.2.6.8 and 6.1.1.4'

loop_
_geom_angle_atom_site_label_1
_geom_angle_atom_site_label_2
_geom_angle_atom_site_label_3
_geom_angle
_geom_angle_site_symmetry_1
C1 O2 H2 113(2) .
H2A C2 H2B 107.4 .
C1 C2 H2A 108.3 .
C1 C2 H2B 108.3 .
C1 C2 C3 116.07(19) .
C3 C2 H2A 108.3 .
C3 C2 H2B 108.3 .
O2 C1 C2 113.62(18) .
O1 C1 O2 123.11(19) .
O1 C1 C2 123.19(18) .
C2 C3 C2 109.4(3) 2_655
C2 C3 H3A 109.8 .
C2 C3 H3A 109.8 2_655
C2 C3 H3B 109.8 .
C2 C3 H3B 109.8 2_655
H3A C3 H3B 108.2 .

loop_
_geom_bond_atom_site_label_1
_geom_bond_atom_site_label_2
_geom_bond_distance
_geom_bond_site_symmetry_2
O2 C1 1.307(2) .
O2 H2 0.95(4) .
O1 C1 1.226(3) .
C2 H2A 0.9700 .
C2 H2B 0.9700 .
C2 C1 1.487(3) .
C2 C3 1.513(3) .
C3 C2 1.513(3) 2_655
C3 H3A 0.9700 .
C3 H3B 0.9700 .

loop_
_geom_torsion_atom_site_label_1
_geom_torsion_atom_site_label_2
_geom_torsion_atom_site_label_3
_geom_torsion_atom_site_label_4
_geom_torsion
_geom_torsion_site_symmetry_4
C1 C2 C3 C2 -169.6(2) 2_655
C3 C2 C1 O2 -156.25(16) .
C3 C2 C1 O1 27.0(3) .
